data_8103350
loop_
_publ_author_name
'Peng Gao'
'Zhong-Jing Huang'
'Li-Ying Nong'
'Xia-Min Tang'
'Gui-Yan Li'

_publ_section_title
;
 Crystal structure of
 catena-(trans-diaqua)-di(m-3-pyridinylacetato-k2N:O)iron(II),
 Fe(C7H6NO2)(H2O)2
;
_journal_issue 2
_journal_name_full 'Zeitschrift f\"ur Kristallographie - New Crystal Structures'
_journal_page_first 201
_journal_volume 227
_journal_year 2012
_chemical_formula_sum 'C14 H16 Fe N2 O6'
_chemical_formula_weight 364.14
_space_group_IT_number 14
_symmetry_cell_setting monoclinic
_symmetry_space_group_name_Hall '-P 2yn'
_symmetry_space_group_name_H-M 'P 1 21/n 1'
_atom_sites_solution_hydrogens geom
_atom_sites_solution_primary direct
_atom_sites_solution_secondary difmap
_audit_creation_method SHELXL-97
_cell_angle_alpha 90.00
_cell_angle_beta 105.968(19)
_cell_angle_gamma 90.00
_cell_formula_units_Z 2
_cell_length_a 9.122(8)
_cell_length_b 8.625(8)
_cell_length_c 9.544(8)
_cell_measurement_reflns_used 670
_cell_measurement_temperature 296(2)
_cell_measurement_theta_max 24.33
_cell_measurement_theta_min 2.74
_cell_volume 721.9(11)
_computing_cell_refinement 'Bruker SMART'
_computing_data_collection 'Bruker SMART'
_computing_data_reduction 'Bruker SMART'
_computing_molecular_graphics Diamond
_computing_publication_material 'Bruker SHELXTL'
_computing_structure_refinement 'SHELXL-97 (Sheldrick, 1997)'
_computing_structure_solution 'SHELXS-97 (Sheldrick, 1990)'
_diffrn_ambient_temperature 296(2)
_diffrn_measured_fraction_theta_full 0.989
_diffrn_measured_fraction_theta_max 0.989
_diffrn_measurement_device_type 'CCD area detector'
_diffrn_measurement_method 'phi and omega scans'
_diffrn_radiation_monochromator graphite
_diffrn_radiation_source 'fine-focus sealed tube'
_diffrn_radiation_type MoK\a
_diffrn_radiation_wavelength 0.71073
_diffrn_reflns_av_R_equivalents 0.0594
_diffrn_reflns_av_sigmaI/netI 0.0783
_diffrn_reflns_limit_h_max 12
_diffrn_reflns_limit_h_min -11
_diffrn_reflns_limit_k_max 8
_diffrn_reflns_limit_k_min -11
_diffrn_reflns_limit_l_max 12
_diffrn_reflns_limit_l_min -12
_diffrn_reflns_number 4866
_diffrn_reflns_theta_full 28.82
_diffrn_reflns_theta_max 28.82
_diffrn_reflns_theta_min 2.74
_exptl_absorpt_coefficient_mu 1.079
_exptl_absorpt_correction_T_max 0.8131
_exptl_absorpt_correction_T_min 0.7817
_exptl_absorpt_correction_type multi-scan
_exptl_absorpt_process_details sadabs
_exptl_crystal_colour Brown
_exptl_crystal_density_diffrn 1.675
_exptl_crystal_density_method 'not measured'
_exptl_crystal_description block
_exptl_crystal_F_000 376
_exptl_crystal_size_max 0.24
_exptl_crystal_size_mid 0.22
_exptl_crystal_size_min 0.20
_refine_diff_density_max 0.554
_refine_diff_density_min -0.561
_refine_diff_density_rms 0.095
_refine_ls_extinction_method none
_refine_ls_goodness_of_fit_ref 0.981
_refine_ls_hydrogen_treatment mixed
_refine_ls_matrix_type full
_refine_ls_number_parameters 106
_refine_ls_number_reflns 1866
_refine_ls_number_restraints 0
_refine_ls_restrained_S_all 0.981
_refine_ls_R_factor_all 0.0677
_refine_ls_R_factor_gt 0.0471
_refine_ls_shift/su_max 0.000
_refine_ls_shift/su_mean 0.000
_refine_ls_structure_factor_coef Fsqd
_refine_ls_weighting_details 'calc w=1/[\s^2^(Fo^2^)+(0.0659P)^2^+0.0000P] where P=(Fo^2^+2Fc^2^)/3'
_refine_ls_weighting_scheme calc
_refine_ls_wR_factor_gt 0.1186
_refine_ls_wR_factor_ref 0.1253
_reflns_number_gt 1300
_reflns_number_total 1866
_reflns_threshold_expression >2sigma(I)
_cod_data_source_file 1267-3697.cff
_cod_data_source_block 3
_cod_depositor_comments
;
The following automatic conversions were performed:

'_symmetry_cell_setting' value 'Monoclinic' changed to 'monoclinic'
according to /home/saulius/struct/CIF-dictionaries/cif_core.dic
dictionary named 'cif_core.dic' version 2.4.1 from 2010-06-29.

Automatic conversion script
Id: cif_fix_values 1891 2012-01-12 08:04:46Z andrius 
;
_cod_original_sg_symbol_H-M P2(1)/n
_cod_database_code 8103350

loop_
_symmetry_equiv_pos_as_xyz
'x, y, z'
'-x+1/2, y+1/2, -z+1/2'
'-x, -y, -z'
'x-1/2, -y-1/2, z-1/2'

loop_
_atom_site_label
_atom_site_type_symbol
_atom_site_fract_x
_atom_site_fract_y
_atom_site_fract_z
_atom_site_U_iso_or_equiv
_atom_site_adp_type
_atom_site_occupancy
_atom_site_symmetry_multiplicity
_atom_site_calc_flag
_atom_site_refinement_flags
Fe1 Fe 0.5000 0.5000 0.0000 0.02005(19) Uani 1 2 d S
O1 O 0.0334(2) 0.2182(3) 0.4241(2) 0.0392(6) Uani 1 1 d .
O2 O 0.2005(2) 0.3279(3) 0.6103(2) 0.0450(7) Uani 1 1 d .
C7 C 0.1243(3) 0.3235(4) 0.4795(3) 0.0307(7) Uani 1 1 d .
N1 N 0.3000(3) 0.4223(4) 0.0599(3) 0.0353(7) Uani 1 1 d .
C2 C 0.1531(3) 0.4116(4) 0.2337(3) 0.0321(8) Uani 1 1 d .
C5 C 0.1905(3) 0.3428(5) -0.0326(3) 0.0397(9) Uani 1 1 d .
H5 H 0.2022 0.3185 -0.1239 0.048 Uiso 1 1 calc R
C4 C 0.0613(4) 0.2953(5) 0.0007(4) 0.0435(9) Uani 1 1 d .
H4 H -0.0130 0.2393 -0.0666 0.052 Uiso 1 1 calc R
C1 C 0.2806(3) 0.4557(5) 0.1904(3) 0.0339(8) Uani 1 1 d .
H1 H 0.3566 0.5115 0.2558 0.041 Uiso 1 1 calc R
C6 C 0.1399(4) 0.4571(5) 0.3810(4) 0.0411(9) Uani 1 1 d .
H6A H 0.0519 0.5243 0.3683 0.049 Uiso 1 1 calc R
H6B H 0.2294 0.5170 0.4298 0.049 Uiso 1 1 calc R
C3 C 0.0424(3) 0.3313(5) 0.1351(4) 0.0405(9) Uani 1 1 d .
H3 H -0.0457 0.3009 0.1588 0.049 Uiso 1 1 calc R
O3 O 0.3706(2) 0.5536(3) -0.2161(2) 0.0415(6) Uani 1 1 d .
H3C H 0.3020 0.4963 -0.2699 0.050 Uiso 1 1 d R
H3D H 0.3288 0.6341 -0.1931 0.050 Uiso 1 1 d R

loop_
_atom_site_aniso_label
_atom_site_aniso_U_11
_atom_site_aniso_U_22
_atom_site_aniso_U_33
_atom_site_aniso_U_23
_atom_site_aniso_U_13
_atom_site_aniso_U_12
Fe1 0.0227(2) 0.0217(4) 0.0172(3) 0.0006(2) 0.00784(16) 0.0017(2)
O1 0.0427(10) 0.0402(18) 0.0336(11) 0.0016(11) 0.0088(8) -0.0101(11)
O2 0.0484(11) 0.0448(19) 0.0375(12) -0.0024(12) 0.0044(9) -0.0094(12)
C7 0.0297(12) 0.031(2) 0.0352(15) -0.0045(14) 0.0148(11) -0.0006(12)
N1 0.0385(11) 0.036(2) 0.0340(13) -0.0018(13) 0.0150(10) -0.0035(13)
C2 0.0346(12) 0.030(2) 0.0338(15) 0.0045(14) 0.0129(11) 0.0033(14)
C5 0.0471(15) 0.041(3) 0.0306(15) -0.0050(15) 0.0103(12) -0.0039(16)
C4 0.0448(15) 0.046(3) 0.0360(17) -0.0005(17) 0.0042(12) -0.0086(17)
C1 0.0338(13) 0.037(2) 0.0309(15) -0.0017(14) 0.0095(11) -0.0024(13)
C6 0.0505(17) 0.037(3) 0.0424(18) -0.0046(16) 0.0245(14) -0.0056(16)
C3 0.0326(13) 0.045(3) 0.0436(18) 0.0053(17) 0.0103(12) -0.0072(15)
O3 0.0424(11) 0.0429(18) 0.0360(12) 0.0020(11) 0.0056(9) 0.0024(11)

loop_
_atom_type_symbol
_atom_type_description
_atom_type_scat_dispersion_real
_atom_type_scat_dispersion_imag
_atom_type_scat_source
C C 0.0033 0.0016 'International Tables Vol C Tables 4.2.6.8 and 6.1.1.4'
H H 0.0000 0.0000 'International Tables Vol C Tables 4.2.6.8 and 6.1.1.4'
N N 0.0061 0.0033 'International Tables Vol C Tables 4.2.6.8 and 6.1.1.4'
O O 0.0106 0.0060 'International Tables Vol C Tables 4.2.6.8 and 6.1.1.4'
Fe Fe 0.3463 0.8444 'International Tables Vol C Tables 4.2.6.8 and 6.1.1.4'

loop_
_geom_angle_atom_site_label_1
_geom_angle_atom_site_label_2
_geom_angle_atom_site_label_3
_geom_angle
_geom_angle_site_symmetry_1
_geom_angle_site_symmetry_3
O1 Fe1 O1 180.00(6) 4_665 2
O1 Fe1 O3 87.37(10) 4_665 .
O1 Fe1 O3 92.63(10) 2 .
O1 Fe1 O3 92.63(10) 4_665 3_665
O1 Fe1 O3 87.37(10) 2 3_665
O3 Fe1 O3 180.00(16) . 3_665
O1 Fe1 N1 91.54(11) 4_665 .
O1 Fe1 N1 88.46(11) 2 .
O3 Fe1 N1 92.31(10) . .
O3 Fe1 N1 87.69(10) 3_665 .
O1 Fe1 N1 88.46(11) 4_665 3_665
O1 Fe1 N1 91.54(11) 2 3_665
O3 Fe1 N1 87.69(10) . 3_665
O3 Fe1 N1 92.31(10) 3_665 3_665
N1 Fe1 N1 180.0 . 3_665
C7 O1 Fe1 131.3(2) . 2_545
O1 C7 O2 124.6(3) . .
O1 C7 C6 117.1(3) . .
O2 C7 C6 118.3(3) . .
C5 N1 C1 117.5(3) . .
C5 N1 Fe1 121.3(2) . .
C1 N1 Fe1 121.2(2) . .
C3 C2 C1 117.0(3) . .
C3 C2 C6 123.1(3) . .
C1 C2 C6 119.9(3) . .
N1 C5 C4 122.7(3) . .
C5 C4 C3 119.2(3) . .
N1 C1 C2 123.7(3) . .
C2 C6 C7 115.3(3) . .
C2 C3 C4 119.9(3) . .

loop_
_geom_bond_atom_site_label_1
_geom_bond_atom_site_label_2
_geom_bond_distance
_geom_bond_site_symmetry_2
Fe1 O1 2.069(3) 4_665
Fe1 O1 2.069(3) 2
Fe1 O3 2.126(3) .
Fe1 O3 2.126(3) 3_665
Fe1 N1 2.163(3) .
Fe1 N1 2.163(3) 3_665
O1 C7 1.245(4) .
O1 Fe1 2.069(3) 2_545
O2 C7 1.251(4) .
C7 C6 1.518(5) .
N1 C5 1.328(4) .
N1 C1 1.336(4) .
C2 C3 1.365(5) .
C2 C1 1.390(4) .
C2 C6 1.496(4) .
C5 C4 1.365(5) .
C4 C3 1.376(5) .
